data_2107447
loop_
_publ_author_name
'Marin, Riccardo'
'Sponchia, Gabriele'
'Back, Michele'
'Riello, Pietro'

_publ_section_title
;
 Determining europium compositional fluctuations in partially stabilized
 zirconia nanopowders: a non-line-broadening-based method
;
_journal_coeditor_code WF5122
_journal_issue 1
_journal_name_full 'Acta Crystallographica Section B'
_journal_page_first
;
;
_journal_paper_doi 10.1107/S2052520615021083
_journal_volume 72
_journal_year 2016
_chemical_formula_sum 'Eu0.04 O1.98 Zr0.96'
_chemical_formula_weight 125.33
_chemical_name_common zirconia
_chemical_name_systematic ' zirconium dioxide'
_space_group_crystal_system monoclinic
_space_group_IT_number 14
_space_group_name_Hall '-P 2ybc'
_space_group_name_H-M_alt 'P 1 21/c 1'
_symmetry_space_group_name_Hall '-P 2ybc'
_symmetry_space_group_name_H-M 'P 1 21/c 1'
_cell_angle_alpha 90.0000
_cell_angle_beta 98.70(1)
_cell_angle_gamma 90.0000
_cell_formula_units_Z 4
_cell_length_a 5.164(1)
_cell_length_b 5.206(1)
_cell_length_c 5.325(1)
_cell_measurement_temperature 293
_cell_volume 141.51(5)
_diffrn_ambient_temperature 293
_diffrn_detector 'proportional with pulse height discriminator'
_diffrn_measurement_device_type 'Philips PW 1319'
_diffrn_radiation_monochromator graphite
_diffrn_source 'sealed X-ray tube'
_diffrn_source_target Cu
_pd_char_colour white
_pd_char_particle_morphology plate-like
_pd_instr_location ' ?'
_pd_meas_2theta_range_inc 0.05
_pd_meas_2theta_range_max 100
_pd_meas_2theta_range_min 15
_pd_meas_number_of_points 1701
_pd_meas_scan_method step
_pd_prep_temperature 1273
_pd_proc_2theta_range_inc 0.05
_pd_proc_2theta_range_max 100
_pd_proc_2theta_range_min 15
_pd_proc_ls_background_function 'square polynomial'
_pd_proc_ls_pref_orient_corr ' none'
_pd_proc_ls_profile_function pseudo-Voigt
_pd_proc_ls_prof_R_factor 0.0369
_pd_proc_ls_prof_wR_factor 0.0518
_pd_proc_wavelength 1.540562
_pd_spec_mounting ' '
_pd_spec_mount_mode reflection
_pd_spec_shape flat_sheet
_refine_ls_goodness_of_fit_all 1.33
_refine_ls_number_parameters 24
_cod_data_source_file wf5122sup1.cif
_cod_data_source_block ZE1_mono
_cod_original_cell_volume 141.54(8)
_cod_original_formula_sum 'Zr0.96 Eu0.04 O1.98'
_cod_database_code 2107447

loop_
_symmetry_equiv_pos_site_id
_symmetry_equiv_pos_as_xyz
1 x,y,z
2 -x,y+1/2,-z+1/2
3 -x,-y,-z
4 x,-y+1/2,z+1/2

loop_
_atom_site_label
_atom_site_fract_x
_atom_site_fract_y
_atom_site_fract_z
_atom_site_occupancy
_atom_site_symmetry_multiplicity
Zr .2729(5) .0352(5) .2121(5) .960 4
Eu .2729(5) .0352(5) .2121(5) .040 4
O1 .094(3) .335(3) .361(3) 1.00 4
O2 .448(4) .762(3) .481(4) 1.00 4

loop_
_atom_type_symbol
_atom_type_description
_atom_type_scat_dispersion_real
_atom_type_scat_dispersion_imag
_atom_type_scat_source
Zr Zr -.314 2.245 'as tabulated in DBWS9600 program'
Eu Eu -7.718 11.276 'as tabulated in DBWS9600 program'
O O .047 .032 'as tabulated in DBWS9600 program'

loop_
_audit_conform_dict_name
_audit_conform_dict_location
cif_core.dic ftp://ftp.iucr.org/pub/cif_core.dic
cif_pd.dic ftp://ftp.iucr.org/pub/cif_pd.dic

loop_
_diffrn_radiation_type
_diffrn_radiation_wavelength
CuK\a~1~ 1.54056
CuK\a~2~ 1.54439

_cod_database_fobs_code 2107447
